data_7218651
loop_
_publ_author_name
'Patel, Bhisma K.'
'Gogoi, Anupal'
'Guin, Srimant'
'Rout, Saroj Kumar'
'Ganesh, Majji'

_publ_section_title
;
 A Cu-catalysed synthesis of substituted 3-methyleneisoindolin-1-one
;
_journal_name_full 'RSC Adv.'
_journal_paper_doi 10.1039/C4RA12782J
_journal_year 2014
_chemical_formula_moiety 'C21 H14 Cl N O'
_chemical_formula_sum 'C21 H14 Cl N O'
_chemical_formula_weight 331.78
_chemical_name_systematic
; 
 ? 
;
_space_group_IT_number 2
_symmetry_cell_setting triclinic
_symmetry_space_group_name_Hall '-P 1'
_symmetry_space_group_name_H-M 'P -1'
_atom_sites_solution_hydrogens geom
_atom_sites_solution_primary direct
_atom_sites_solution_secondary difmap
_audit_creation_method SHELXL-97
_cell_angle_alpha 103.312(3)
_cell_angle_beta 93.496(3)
_cell_angle_gamma 96.408(3)
_cell_formula_units_Z 2
_cell_length_a 7.6383(7)
_cell_length_b 9.0793(8)
_cell_length_c 12.1907(10)
_cell_measurement_temperature 296(2)
_cell_measurement_theta_max 28.25
_cell_measurement_theta_min 2.54
_cell_volume 814.28(12)
_computing_cell_refinement 'Bruker SMART'
_computing_data_collection 'Bruker SMART'
_computing_data_reduction 'Bruker SAINT'
_computing_molecular_graphics 'Bruker SHELXTL'
_computing_publication_material 'Bruker SHELXTL'
_computing_structure_refinement 'SHELXL-97 (Sheldrick, 1997)'
_computing_structure_solution 'SHELXS-97 (Sheldrick, 1990)'
_diffrn_ambient_temperature 296(2)
_diffrn_measured_fraction_theta_full 0.990
_diffrn_measured_fraction_theta_max 0.990
_diffrn_measurement_device_type 'CCD area detector'
_diffrn_measurement_method 'phi and omega scans'
_diffrn_radiation_monochromator graphite
_diffrn_radiation_source 'fine-focus sealed tube'
_diffrn_radiation_type MoK\a
_diffrn_radiation_wavelength 0.71073
_diffrn_reflns_av_R_equivalents 0.0524
_diffrn_reflns_av_sigmaI/netI 0.0405
_diffrn_reflns_limit_h_max 10
_diffrn_reflns_limit_h_min -10
_diffrn_reflns_limit_k_max 12
_diffrn_reflns_limit_k_min -11
_diffrn_reflns_limit_l_max 16
_diffrn_reflns_limit_l_min -16
_diffrn_reflns_number 10162
_diffrn_reflns_theta_full 28.38
_diffrn_reflns_theta_max 28.38
_diffrn_reflns_theta_min 1.72
_exptl_absorpt_coefficient_mu 0.241
_exptl_absorpt_correction_T_max 0.914
_exptl_absorpt_correction_T_min 0.881
_exptl_absorpt_correction_type multi-scan
_exptl_absorpt_process_details SADABS
_exptl_crystal_colour colorless
_exptl_crystal_density_diffrn 1.353
_exptl_crystal_density_method 'not measured'
_exptl_crystal_description block
_exptl_crystal_F_000 344
_exptl_crystal_size_max 0.43
_exptl_crystal_size_mid 0.33
_exptl_crystal_size_min 0.28
_refine_diff_density_max 0.198
_refine_diff_density_min -0.299
_refine_diff_density_rms 0.052
_refine_ls_extinction_method none
_refine_ls_goodness_of_fit_ref 1.001
_refine_ls_matrix_type full
_refine_ls_number_parameters 217
_refine_ls_number_reflns 3835
_refine_ls_number_restraints 0
_refine_ls_restrained_S_all 1.001
_refine_ls_R_factor_all 0.0542
_refine_ls_R_factor_gt 0.0412
_refine_ls_shift/su_max 0.000
_refine_ls_shift/su_mean 0.000
_refine_ls_structure_factor_coef Fsqd
_refine_ls_weighting_details 'calc w=1/[\s^2^(Fo^2^)+(0.0619P)^2^+0.0863P] where P=(Fo^2^+2Fc^2^)/3'
_refine_ls_weighting_scheme calc
_refine_ls_wR_factor_gt 0.1122
_refine_ls_wR_factor_ref 0.1201
_reflns_number_gt 2881
_reflns_number_total 4062
_reflns_threshold_expression >2sigma(I)
_cod_data_source_file c4ra12782j2.cif
_cod_data_source_block ag-1
_cod_database_code 7218651

loop_
_symmetry_equiv_pos_as_xyz
'x, y, z'
'-x, -y, -z'

loop_
_atom_site_label
_atom_site_type_symbol
_atom_site_fract_x
_atom_site_fract_y
_atom_site_fract_z
_atom_site_U_iso_or_equiv
_atom_site_adp_type
_atom_site_occupancy
_atom_site_symmetry_multiplicity
_atom_site_calc_flag
_atom_site_refinement_flags
Cl1 Cl 0.35946(7) 0.67432(7) 0.57303(3) 0.07756(19) Uani 1 1 d .
C7 C 0.79478(17) 0.76594(14) 1.08507(11) 0.0386(3) Uani 1 1 d .
C6 C 0.51225(18) 0.78233(15) 1.14693(11) 0.0408(3) Uani 1 1 d .
C8 C 0.80799(18) 0.79391(15) 1.20905(11) 0.0409(3) Uani 1 1 d .
C5 C 0.64073(19) 0.80276(15) 1.24610(11) 0.0421(3) Uani 1 1 d .
C4 C 0.6124(2) 0.82449(19) 1.35957(13) 0.0551(4) Uani 1 1 d .
H4 H 0.4998 0.8316 1.3837 0.066 Uiso 1 1 calc R
C1 C 0.9539(2) 0.80461(18) 1.28583(13) 0.0512(4) Uani 1 1 d .
H1 H 1.0668 0.7980 1.2620 0.061 Uiso 1 1 calc R
C3 C 0.7575(3) 0.8351(2) 1.43541(13) 0.0645(5) Uani 1 1 d .
H3 H 0.7427 0.8490 1.5121 0.077 Uiso 1 1 calc R
C2 C 0.9249(2) 0.8254(2) 1.39875(13) 0.0624(4) Uani 1 1 d .
H2 H 1.0205 0.8332 1.4517 0.075 Uiso 1 1 calc R
O1 O 0.35287(13) 0.78350(12) 1.14320(9) 0.0520(3) Uani 1 1 d .
C16 C 0.53494(17) 0.74725(15) 0.94083(11) 0.0382(3) Uani 1 1 d .
C21 C 0.58819(18) 0.85704(15) 0.88376(12) 0.0427(3) Uani 1 1 d .
H21 H 0.6619 0.9450 0.9214 0.051 Uiso 1 1 calc R
C19 C 0.41931(19) 0.70605(18) 0.71693(12) 0.0478(3) Uani 1 1 d .
C17 C 0.41433(18) 0.62133(16) 0.88771(12) 0.0454(3) Uani 1 1 d .
H17 H 0.3730 0.5510 0.9279 0.054 Uiso 1 1 calc R
C9 C 0.92866(18) 0.74766(16) 1.02004(12) 0.0443(3) Uani 1 1 d .
H9 H 1.0404 0.7617 1.0585 0.053 Uiso 1 1 calc R
C20 C 0.5320(2) 0.83621(17) 0.77073(12) 0.0469(3) Uani 1 1 d .
H20 H 0.5694 0.9086 0.7313 0.056 Uiso 1 1 calc R
C10 C 0.92395(17) 0.70825(16) 0.89539(12) 0.0424(3) Uani 1 1 d .
C15 C 0.8383(2) 0.57020(17) 0.83119(13) 0.0496(3) Uani 1 1 d .
H15 H 0.7858 0.4988 0.8670 0.060 Uiso 1 1 calc R
C18 C 0.3556(2) 0.60048(17) 0.77479(13) 0.0505(4) Uani 1 1 d .
H18 H 0.2745 0.5166 0.7385 0.061 Uiso 1 1 calc R
C11 C 1.0077(2) 0.81052(18) 0.83930(14) 0.0522(4) Uani 1 1 d .
H11 H 1.0710 0.9018 0.8809 0.063 Uiso 1 1 calc R
C12 C 0.9972(2) 0.7770(2) 0.72264(14) 0.0598(4) Uani 1 1 d .
H12 H 1.0507 0.8471 0.6861 0.072 Uiso 1 1 calc R
C14 C 0.8301(2) 0.5375(2) 0.71446(14) 0.0596(4) Uani 1 1 d .
H14 H 0.7712 0.4446 0.6723 0.072 Uiso 1 1 calc R
C13 C 0.9083(2) 0.6410(2) 0.66013(14) 0.0617(4) Uani 1 1 d .
H13 H 0.9010 0.6190 0.5815 0.074 Uiso 1 1 calc R
N1 N 0.61042(14) 0.76054(12) 1.05343(9) 0.0396(3) Uani 1 1 d .

loop_
_atom_site_aniso_label
_atom_site_aniso_U_11
_atom_site_aniso_U_22
_atom_site_aniso_U_33
_atom_site_aniso_U_23
_atom_site_aniso_U_13
_atom_site_aniso_U_12
Cl1 0.0771(3) 0.1128(4) 0.0374(2) 0.0127(2) -0.00415(19) 0.0053(3)
C7 0.0395(7) 0.0350(7) 0.0404(7) 0.0105(5) -0.0060(5) 0.0026(5)
C6 0.0437(8) 0.0356(7) 0.0440(7) 0.0129(6) 0.0005(5) 0.0038(5)
C8 0.0464(8) 0.0353(7) 0.0399(7) 0.0099(6) -0.0036(5) 0.0028(5)
C5 0.0493(8) 0.0366(7) 0.0410(7) 0.0122(6) -0.0009(6) 0.0049(5)
C4 0.0614(10) 0.0618(10) 0.0445(8) 0.0159(7) 0.0073(7) 0.0102(7)
C1 0.0487(8) 0.0565(9) 0.0471(8) 0.0131(7) -0.0080(6) 0.0068(6)
C3 0.0793(12) 0.0775(12) 0.0377(8) 0.0160(8) -0.0001(7) 0.0131(9)
C2 0.0681(11) 0.0715(11) 0.0452(8) 0.0150(8) -0.0159(7) 0.0079(8)
O1 0.0395(6) 0.0602(7) 0.0578(6) 0.0181(5) 0.0027(4) 0.0053(4)
C16 0.0389(7) 0.0371(7) 0.0388(6) 0.0099(5) -0.0033(5) 0.0085(5)
C21 0.0458(8) 0.0360(7) 0.0459(7) 0.0108(6) -0.0023(6) 0.0052(5)
C19 0.0464(8) 0.0595(9) 0.0370(7) 0.0092(6) -0.0026(6) 0.0125(6)
C17 0.0449(8) 0.0409(7) 0.0496(8) 0.0140(6) -0.0051(6) 0.0011(6)
C9 0.0410(7) 0.0459(8) 0.0455(7) 0.0118(6) -0.0033(6) 0.0050(6)
C20 0.0514(8) 0.0487(8) 0.0452(7) 0.0188(6) 0.0031(6) 0.0106(6)
C10 0.0393(7) 0.0442(8) 0.0449(7) 0.0111(6) 0.0029(5) 0.0101(5)
C15 0.0518(8) 0.0446(8) 0.0529(8) 0.0131(7) 0.0031(6) 0.0062(6)
C18 0.0475(8) 0.0472(8) 0.0505(8) 0.0054(7) -0.0094(6) 0.0000(6)
C11 0.0525(9) 0.0469(8) 0.0568(9) 0.0121(7) 0.0072(7) 0.0037(6)
C12 0.0667(10) 0.0639(11) 0.0569(9) 0.0253(8) 0.0159(8) 0.0139(8)
C14 0.0685(11) 0.0529(9) 0.0518(9) 0.0021(7) -0.0029(7) 0.0100(7)
C13 0.0714(11) 0.0718(11) 0.0451(8) 0.0142(8) 0.0058(7) 0.0226(9)
N1 0.0380(6) 0.0423(6) 0.0388(6) 0.0125(5) -0.0037(4) 0.0043(4)

loop_
_atom_type_symbol
_atom_type_description
_atom_type_scat_dispersion_real
_atom_type_scat_dispersion_imag
_atom_type_scat_source
C C 0.0033 0.0016 'International Tables Vol C Tables 4.2.6.8 and 6.1.1.4'
H H 0.0000 0.0000 'International Tables Vol C Tables 4.2.6.8 and 6.1.1.4'
N N 0.0061 0.0033 'International Tables Vol C Tables 4.2.6.8 and 6.1.1.4'
O O 0.0106 0.0060 'International Tables Vol C Tables 4.2.6.8 and 6.1.1.4'
Cl Cl 0.1484 0.1585 'International Tables Vol C Tables 4.2.6.8 and 6.1.1.4'

loop_
_geom_angle_atom_site_label_1
_geom_angle_atom_site_label_2
_geom_angle_atom_site_label_3
_geom_angle
C9 C7 N1 129.57(12)
C9 C7 C8 125.94(12)
N1 C7 C8 104.48(11)
O1 C6 N1 125.08(12)
O1 C6 C5 129.17(13)
N1 C6 C5 105.75(12)
C5 C8 C1 120.40(13)
C5 C8 C7 109.23(11)
C1 C8 C7 130.31(14)
C8 C5 C4 121.91(13)
C8 C5 C6 108.56(12)
C4 C5 C6 129.52(14)
C3 C4 C5 117.51(15)
C2 C1 C8 117.46(15)
C4 C3 C2 120.82(15)
C1 C2 C3 121.89(15)
C21 C16 C17 120.30(12)
C21 C16 N1 119.61(11)
C17 C16 N1 120.03(12)
C16 C21 C20 120.01(13)
C18 C19 C20 121.51(13)
C18 C19 Cl1 119.44(12)
C20 C19 Cl1 119.04(11)
C18 C17 C16 119.92(13)
C7 C9 C10 128.95(13)
C21 C20 C19 119.07(13)
C15 C10 C11 118.30(13)
C15 C10 C9 121.43(13)
C11 C10 C9 120.27(13)
C14 C15 C10 120.61(14)
C19 C18 C17 118.94(13)
C12 C11 C10 120.46(14)
C13 C12 C11 120.45(15)
C13 C14 C15 120.52(15)
C12 C13 C14 119.59(15)
C6 N1 C16 122.98(11)
C6 N1 C7 111.99(11)
C16 N1 C7 124.84(11)

loop_
_geom_bond_atom_site_label_1
_geom_bond_atom_site_label_2
_geom_bond_distance
Cl1 C19 1.7348(14)
C7 C9 1.333(2)
C7 N1 1.4296(17)
C7 C8 1.4690(18)
C6 O1 1.2169(17)
C6 N1 1.3907(17)
C6 C5 1.4731(19)
C8 C5 1.385(2)
C8 C1 1.3911(19)
C5 C4 1.386(2)
C4 C3 1.379(2)
C1 C2 1.381(2)
C3 C2 1.386(3)
C16 C21 1.3807(19)
C16 C17 1.3879(19)
C16 N1 1.4294(16)
C21 C20 1.3814(19)
C19 C18 1.379(2)
C19 C20 1.384(2)
C17 C18 1.385(2)
C9 C10 1.4759(19)
C10 C15 1.384(2)
C10 C11 1.397(2)
C15 C14 1.381(2)
C11 C12 1.379(2)
C12 C13 1.372(3)
C14 C13 1.374(2)
